data_2312929
loop_
_publ_author_name
'Brookes, James R.'
'Kumar, Varshini J.'
'Jones, Isabelle M.'
'Summers, Aston M.'
'Bird, Stephanie A.'
'Low, Paul J.'
'Moggach, Stephen A.'
'Spagnoli, Dino'

_publ_section_title
;
 Mapping structure-property relationships in a 6-oxo-verdazyl radical by
 variable pressure crystallography and density functional theory.
;
_journal_coeditor_code PX5076
_journal_issue 'Pt 4'
_journal_name_full 'Acta crystallographica Section B, Structural science, crystal engineering and materials'
_journal_page_first 416
_journal_page_last 432
_journal_paper_doi 10.1107/S2052520626006220
_journal_volume 82
_journal_year 2026
_chemical_formula_moiety 'C22 H19 N4 O'
_chemical_formula_sum 'C22 H19 N4 O'
_chemical_formula_weight 355.41
_space_group_crystal_system monoclinic
_space_group_IT_number 14
_space_group_name_Hall '-P 2yn'
_space_group_name_H-M_alt 'P 1 21/n 1'
_atom_sites_solution_hydrogens geom
_atom_sites_solution_primary dual
_audit_creation_date 2024-08-16
_audit_creation_method
;
Olex2 1.5
(compiled 2024.02.16 svn.r378c4104 for OlexSys, GUI svn.r6928)
;
_cell_angle_alpha 90
_cell_angle_beta 90.222(2)
_cell_angle_gamma 90
_cell_formula_units_Z 4
_cell_length_a 7.28790(10)
_cell_length_b 11.3796(2)
_cell_length_c 22.1456(4)
_cell_measurement_reflns_used 5093
_cell_measurement_temperature 294.69(10)
_cell_measurement_theta_max 75.4130
_cell_measurement_theta_min 3.9880
_cell_volume 1836.60(5)
_computing_cell_refinement 'CrysAlisPro 1.171.42.49 (Rigaku OD, 2022)'
_computing_data_collection 'CrysAlisPro 1.171.42.49 (Rigaku OD, 2022)'
_computing_data_reduction 'CrysAlisPro 1.171.42.49 (Rigaku OD, 2022)'
_computing_molecular_graphics 'Olex2 1.5 (Dolomanov et al., 2009)'
_computing_publication_material 'Olex2 1.5 (Dolomanov et al., 2009)'
_computing_structure_refinement 'SHELXL 2018/3 (Sheldrick, 2015)'
_computing_structure_solution 'SHELXT  (Sheldrick, 2015)'
_diffrn_ambient_environment air
_diffrn_ambient_temperature 294.69(10)
_diffrn_detector 'Hybrid Pixel Array Detector'
_diffrn_detector_area_resol_mean 10.0000
_diffrn_detector_type HyPix
_diffrn_measured_fraction_theta_full 0.963
_diffrn_measured_fraction_theta_max 0.918
_diffrn_measurement_details
;
List of Runs (angles in degrees, time in seconds):

  # Type    Start    End  Width  t~exp~   \w     \q     \k     \f   Frames
--------------------------------------------------------------------------
  1  \w    -25.00  69.00   0.50    0.28    --   46.23 -77.00 150.00  188
  2  \w     31.00  60.00   0.50    0.28    --   46.23  57.00 150.00   58
  3  \w    -28.00  24.00   0.50    0.28    --   46.23 -19.00 150.00  104
  4  \w     30.00  69.00   0.50    1.65    --  102.37 -61.00-120.00   78
  5  \w     30.00 105.00   0.50    1.65    --  102.37 -94.00-150.00  150
  6  \w     90.00 174.00   0.50    1.65    --  102.37  45.00 -90.00  168
  7  \w   -108.00 -30.00   0.50    1.65    -- -102.37 116.00 -92.00  156
  8  \w    -73.00 -30.00   0.50    1.65    -- -102.37  61.00-150.00   86
  9  \w   -121.00 -33.00   0.50    0.28    --  -46.23 -18.00 -92.00  176
 10  \w   -177.00 -89.00   0.50    1.65    -- -102.37 -18.00 -92.00  176
 11  \w   -175.00 -81.00   0.50    1.65    -- -102.37-112.00  85.00  188
;
_diffrn_measurement_device 'four-circle diffractometer'
_diffrn_measurement_device_type 'XtaLAB Synergy, Single source at home/near, HyPix'
_diffrn_measurement_method '\w scans'
_diffrn_orient_matrix_type 'CrysAlisPro convention (1999,Acta A55,543-557)'
_diffrn_orient_matrix_UB_11 -0.0511650000
_diffrn_orient_matrix_UB_12 0.0977299000
_diffrn_orient_matrix_UB_13 -0.0451455000
_diffrn_orient_matrix_UB_21 0.0069979000
_diffrn_orient_matrix_UB_22 0.0912711000
_diffrn_orient_matrix_UB_23 0.0513601000
_diffrn_orient_matrix_UB_31 0.2049801000
_diffrn_orient_matrix_UB_32 0.0211646000
_diffrn_orient_matrix_UB_33 -0.0127679000
_diffrn_radiation_monochromator mirror
_diffrn_radiation_probe x-ray
_diffrn_radiation_type 'Cu K\a'
_diffrn_radiation_wavelength 1.54184
_diffrn_reflns_av_R_equivalents 0.0203
_diffrn_reflns_av_unetI/netI 0.0200
_diffrn_reflns_Laue_measured_fraction_full 0.963
_diffrn_reflns_Laue_measured_fraction_max 0.918
_diffrn_reflns_limit_h_max 8
_diffrn_reflns_limit_h_min -6
_diffrn_reflns_limit_k_max 13
_diffrn_reflns_limit_k_min -14
_diffrn_reflns_limit_l_max 27
_diffrn_reflns_limit_l_min -27
_diffrn_reflns_number 9983
_diffrn_reflns_point_group_measured_fraction_full 0.963
_diffrn_reflns_point_group_measured_fraction_max 0.918
_diffrn_reflns_theta_full 67.684
_diffrn_reflns_theta_max 75.175
_diffrn_reflns_theta_min 3.992
_diffrn_source 'micro-focus sealed X-ray tube'
_diffrn_source_type 'PhotonJet (Cu) X-ray Source'
_diffrn_standards_number 0
_exptl_absorpt_coefficient_mu 0.650
_exptl_absorpt_correction_T_max 0.7539
_exptl_absorpt_correction_T_min 0.6899
_exptl_absorpt_correction_type multi-scan
_exptl_absorpt_process_details
;
SADABS-2016/2 (Bruker,2016/2) was used for absorption correction.
wR2(int) was 0.0496 before and 0.0426 after correction.
The Ratio of minimum to maximum transmission is 0.9151.
The \l/2 correction factor is Not present.
;
_exptl_crystal_colour 'clear dark violet'
_exptl_crystal_colour_lustre clear
_exptl_crystal_colour_modifier dark
_exptl_crystal_colour_primary violet
_exptl_crystal_density_diffrn 1.285
_exptl_crystal_description block
_exptl_crystal_F_000 748
_exptl_crystal_size_max 0.24
_exptl_crystal_size_mid 0.15
_exptl_crystal_size_min 0.09
_refine_diff_density_max 0.249
_refine_diff_density_min -0.260
_refine_diff_density_rms 0.036
_refine_ls_extinction_coef 0.0008(2)
_refine_ls_extinction_expression Fc^*^=kFc[1+0.001xFc^2^\l^3^/sin(2\q)]^-1/4^
_refine_ls_extinction_method 'SHELXL-2018/3 (Sheldrick 2018)'
_refine_ls_goodness_of_fit_ref 1.085
_refine_ls_hydrogen_treatment mixed
_refine_ls_matrix_type full
_refine_ls_number_parameters 212
_refine_ls_number_reflns 3469
_refine_ls_number_restraints 0
_refine_ls_restrained_S_all 1.085
_refine_ls_R_factor_all 0.0540
_refine_ls_R_factor_gt 0.0483
_refine_ls_shift/su_max 0.000
_refine_ls_shift/su_mean 0.000
_refine_ls_structure_factor_coef Fsqd
_refine_ls_weighting_details 'w=1/[\s^2^(Fo^2^)+(0.0710P)^2^+0.4725P] where P=(Fo^2^+2Fc^2^)/3'
_refine_ls_weighting_scheme calc
_refine_ls_wR_factor_gt 0.1392
_refine_ls_wR_factor_ref 0.1446
_reflns_Friedel_coverage 0.000
_reflns_number_gt 3003
_reflns_number_total 3469
_reflns_threshold_expression 'I > 2\s(I)'
_cod_data_source_file px5076.cif
_cod_data_source_block pTolOV_LP_0MPa
_cod_database_code 2312929
_shelx_shelxl_version_number 2018/3
_chemical_oxdiff_formula 'C22 H19 N4 O'
_chemical_oxdiff_usercomment 'pTolOV at ambient pressure and temperature'
_shelx_space_group_comment
;
The symmetry employed for this shelxl refinement is uniquely defined
by the following loop, which should always be used as a source of
symmetry information in preference to the above space-group names.
They are only intended as comments.
;
_shelx_estimated_absorpt_t_max 0.944
_shelx_estimated_absorpt_t_min 0.860
_reflns_odcompleteness_completeness 96.14
_reflns_odcompleteness_iscentric 1
_reflns_odcompleteness_theta 66.49
_olex2_refinement_description
;
1. Fixed Uiso
 At 1.2 times of:
  All C(H) groups
 At 1.5 times of:
  All C(H,H,H) groups
2.a Me refined with riding coordinates:
 C16(H16a,H16b,H16c), C9(H9a,H9b,H9c)
2.b Aromatic/amide H refined with riding coordinates:
 C22(H22), C21(H21), C20(H20), C19(H19), C18(H18), C15(H15), C14(H14),
 C12(H12), C11(H11), C5(H5), C4(H4), C8(H8), C7(H7)
2.c Fitted hexagon refined as free rotating group:
 C17(C22,C21,C20,C19,C18), C10(C15,C14,C13,C12,C11), C6(C5,C4,C3,C8,C7)
;
_olex2_submission_special_instructions 'No special instructions were received'
_oxdiff_exptl_absorpt_empirical_details
;
Empirical correction (ABSPACK) includes:
- Absorption correction using spherical harmonics
- Frame scaling
;
_oxdiff_exptl_absorpt_empirical_full_max 1.313
_oxdiff_exptl_absorpt_empirical_full_min 0.810

loop_
_space_group_symop_operation_xyz
'x, y, z'
'-x+1/2, y+1/2, -z+1/2'
'-x, -y, -z'
'x-1/2, -y-1/2, z-1/2'

loop_
_atom_site_label
_atom_site_type_symbol
_atom_site_fract_x
_atom_site_fract_y
_atom_site_fract_z
_atom_site_U_iso_or_equiv
_atom_site_adp_type
_atom_site_occupancy
_atom_site_site_symmetry_order
_atom_site_calc_flag
_atom_site_refinement_flags_posn
_atom_site_refinement_flags_adp
_atom_site_refinement_flags_occupancy
_atom_site_disorder_assembly
_atom_site_disorder_group
O1 O 0.7377(2) 0.08983(10) 0.48020(6) 0.0654(4) Uani 1 1 d . . . . .
N4 N 0.77412(19) 0.27384(12) 0.44047(6) 0.0464(3) Uani 1 1 d . . . . .
N2 N 0.7221(2) 0.36855(12) 0.55192(6) 0.0471(3) Uani 1 1 d . . . . .
N1 N 0.71750(19) 0.24937(11) 0.54269(6) 0.0459(3) Uani 1 1 d . . . . .
N3 N 0.7752(2) 0.39340(12) 0.44688(6) 0.0481(3) Uani 1 1 d . . . . .
C2 C 0.7492(2) 0.43261(14) 0.50271(7) 0.0427(4) Uani 1 1 d . . . . .
C17 C 0.75205(16) 0.56255(7) 0.51097(5) 0.0431(4) Uani 1 1 d G . . . .
C22 C 0.80449(18) 0.63496(9) 0.46353(4) 0.0540(4) Uani 1 1 d G . . . .
H22 H 0.839052 0.602251 0.426805 0.065 Uiso 1 1 calc R U . . .
C21 C 0.80529(19) 0.75624(9) 0.47097(5) 0.0610(5) Uani 1 1 d G . . . .
H21 H 0.840377 0.804686 0.439222 0.073 Uiso 1 1 calc R U . . .
C20 C 0.75363(19) 0.80513(7) 0.52585(6) 0.0609(5) Uani 1 1 d G . . . .
H20 H 0.754166 0.886277 0.530829 0.073 Uiso 1 1 calc R U . . .
C19 C 0.70119(19) 0.73273(9) 0.57330(5) 0.0636(5) Uani 1 1 d G . . . .
H19 H 0.666629 0.765433 0.610022 0.076 Uiso 1 1 calc R U . . .
C18 C 0.70039(18) 0.61144(9) 0.56586(4) 0.0554(4) Uani 1 1 d G . . . .
H18 H 0.665303 0.562998 0.597606 0.066 Uiso 1 1 calc R U . . .
C10 C 0.79423(16) 0.23493(9) 0.37916(3) 0.0463(4) Uani 1 1 d G . . . .
C15 C 0.89342(16) 0.13488(9) 0.36409(4) 0.0548(4) Uani 1 1 d G . . . .
H15 H 0.944976 0.088598 0.394324 0.066 Uiso 1 1 calc R U . . .
C14 C 0.91555(17) 0.10399(9) 0.30383(5) 0.0599(5) Uani 1 1 d G . . . .
H14 H 0.981912 0.037051 0.293746 0.072 Uiso 1 1 calc R U . . .
C13 C 0.83849(17) 0.17316(11) 0.25864(3) 0.0567(5) Uani 1 1 d G . . . .
C12 C 0.73931(18) 0.27321(10) 0.27371(4) 0.0614(5) Uani 1 1 d G . . . .
H12 H 0.687750 0.319490 0.243473 0.074 Uiso 1 1 calc R U . . .
C11 C 0.71717(17) 0.30410(9) 0.33397(5) 0.0569(5) Uani 1 1 d G . . . .
H11 H 0.650812 0.371039 0.344051 0.068 Uiso 1 1 calc R U . . .
C1 C 0.7428(2) 0.19512(14) 0.48716(7) 0.0473(4) Uani 1 1 d . . . . .
C6 C 0.64609(17) 0.06669(10) 0.70616(4) 0.0555(4) Uani 1 1 d G . . . .
C5 C 0.55416(15) 0.02842(9) 0.65469(5) 0.0561(4) Uani 1 1 d G . . . .
H5 H 0.475541 -0.035806 0.656805 0.067 Uiso 1 1 calc R U . . .
C4 C 0.57972(15) 0.08615(9) 0.60005(4) 0.0509(4) Uani 1 1 d G . . . .
H4 H 0.518207 0.060546 0.565611 0.061 Uiso 1 1 calc R U . . .
C3 C 0.69722(15) 0.18215(9) 0.59689(4) 0.0451(4) Uani 1 1 d G . . . .
C8 C 0.78916(15) 0.22042(8) 0.64836(5) 0.0515(4) Uani 1 1 d G . . . .
H8 H 0.867773 0.284653 0.646241 0.062 Uiso 1 1 calc R U . . .
C7 C 0.76360(16) 0.16270(10) 0.70300(4) 0.0567(4) Uani 1 1 d G . . . .
H7 H 0.825109 0.188302 0.737436 0.068 Uiso 1 1 calc R U . . .
C16 C 0.8612(3) 0.1402(2) 0.19249(9) 0.0763(6) Uani 1 1 d . . . . .
H16A H 0.799750 0.197138 0.167630 0.115 Uiso 1 1 calc R U . . .
H16B H 0.989334 0.138704 0.182605 0.115 Uiso 1 1 calc R U . . .
H16C H 0.808889 0.063959 0.185496 0.115 Uiso 1 1 calc R U . . .
C9 C 0.6164(4) 0.0046(2) 0.76625(11) 0.0809(7) Uani 1 1 d . . . . .
H9A H 0.689606 0.041744 0.796917 0.180(18) Uiso 1 1 calc R . . . .
H9B H 0.489210 0.009246 0.777088 0.23(2) Uiso 1 1 calc R . . . .
H9C H 0.651735 -0.076370 0.762632 0.20(2) Uiso 1 1 calc R . . . .

loop_
_atom_site_aniso_label
_atom_site_aniso_U_11
_atom_site_aniso_U_22
_atom_site_aniso_U_33
_atom_site_aniso_U_23
_atom_site_aniso_U_13
_atom_site_aniso_U_12
O1 0.1040(11) 0.0357(6) 0.0567(7) -0.0057(5) 0.0109(7) -0.0047(6)
N4 0.0588(8) 0.0368(7) 0.0437(7) -0.0033(5) 0.0009(6) -0.0009(6)
N2 0.0609(8) 0.0333(7) 0.0472(7) -0.0019(5) 0.0023(6) -0.0010(6)
N1 0.0599(8) 0.0334(7) 0.0445(7) -0.0014(5) 0.0030(6) -0.0022(6)
N3 0.0609(8) 0.0363(7) 0.0472(7) -0.0024(6) 0.0004(6) -0.0017(6)
C2 0.0457(8) 0.0381(8) 0.0442(8) -0.0011(6) -0.0018(6) -0.0007(6)
C17 0.0450(8) 0.0361(8) 0.0483(8) -0.0004(6) -0.0052(6) 0.0003(6)
C22 0.0697(11) 0.0431(9) 0.0491(9) 0.0033(7) -0.0039(8) -0.0007(8)
C21 0.0751(12) 0.0427(10) 0.0651(11) 0.0112(8) -0.0071(9) -0.0018(8)
C20 0.0654(11) 0.0350(9) 0.0824(13) -0.0016(8) -0.0070(9) 0.0013(8)
C19 0.0787(13) 0.0441(10) 0.0682(12) -0.0128(9) 0.0106(10) 0.0003(9)
C18 0.0684(11) 0.0416(9) 0.0562(10) -0.0036(7) 0.0100(8) -0.0023(8)
C10 0.0522(9) 0.0444(9) 0.0423(8) -0.0052(7) 0.0024(7) -0.0035(7)
C15 0.0600(10) 0.0522(10) 0.0522(9) -0.0060(8) -0.0016(8) 0.0057(8)
C14 0.0633(11) 0.0563(11) 0.0602(11) -0.0143(9) 0.0080(8) 0.0021(9)
C13 0.0593(10) 0.0614(11) 0.0494(9) -0.0099(8) 0.0078(8) -0.0149(8)
C12 0.0735(12) 0.0642(12) 0.0465(9) 0.0028(8) 0.0003(8) -0.0009(10)
C11 0.0702(12) 0.0510(10) 0.0495(9) 0.0004(7) 0.0047(8) 0.0068(8)
C1 0.0596(10) 0.0362(8) 0.0460(9) -0.0020(6) 0.0010(7) -0.0019(7)
C6 0.0580(10) 0.0515(10) 0.0572(10) 0.0117(8) 0.0069(8) 0.0073(8)
C5 0.0586(10) 0.0443(9) 0.0653(11) 0.0066(8) 0.0058(8) -0.0051(8)
C4 0.0573(10) 0.0411(8) 0.0542(9) -0.0008(7) 0.0009(7) -0.0031(7)
C3 0.0539(9) 0.0365(8) 0.0450(8) 0.0006(6) 0.0047(7) 0.0014(6)
C8 0.0579(10) 0.0459(9) 0.0508(9) 0.0001(7) -0.0001(7) -0.0068(8)
C7 0.0628(11) 0.0577(11) 0.0495(9) 0.0037(8) -0.0034(8) -0.0002(8)
C16 0.0890(15) 0.0879(16) 0.0522(11) -0.0165(10) 0.0126(10) -0.0235(13)
C9 0.0869(16) 0.0857(17) 0.0702(14) 0.0317(12) 0.0053(12) -0.0013(13)

loop_
_atom_type_symbol
_atom_type_description
_atom_type_scat_dispersion_real
_atom_type_scat_dispersion_imag
_atom_type_scat_source
C C 0.0181 0.0091 'International Tables Vol C Tables 4.2.6.8 and 6.1.1.4'
H H 0.0000 0.0000 'International Tables Vol C Tables 4.2.6.8 and 6.1.1.4'
N N 0.0311 0.0180 'International Tables Vol C Tables 4.2.6.8 and 6.1.1.4'
O O 0.0492 0.0322 'International Tables Vol C Tables 4.2.6.8 and 6.1.1.4'

loop_
_exptl_crystal_face_index_h
_exptl_crystal_face_index_k
_exptl_crystal_face_index_l
_exptl_crystal_face_perp_dist
-4 -1 4 0.1318
-4 0 -5 0.1234
0 3 -14 0.0560
0 -3 14 0.0565
0 -3 13 0.0619
-5 -1 2 0.1315
-4 1 -5 0.1232
0 3 -13 0.0511
2 -3 12 0.0619
-5 -1 2 0.1278
-4 1 -5 0.1241
0 4 -12 0.0511
2 -3 11 0.0630
0 -4 12 0.0612
0 -4 11 0.0638
-4 -2 4 0.1319
-4 2 -5 0.1226
0 4 -11 0.0529
5 0 1 0.0932
2 -4 10 0.0593
0 -5 10 0.0618
-4 -2 4 0.1280
0 5 -10 0.0529
2 -5 9 0.0519
-5 -1 3 0.1315
0 6 -9 0.0506
5 1 -2 0.0996
2 -5 8 0.0452
0 6 -8 0.0469
2 -5 7 0.0529
0 -6 8 0.0534
0 6 -7 0.0517
5 0 -2 0.1025
2 -6 5 0.0511
-1 -6 7 0.0499
-5 -1 2 0.1321
0 7 -6 0.0511
5 1 -3 0.0996
2 -6 4 0.0493
-1 -7 6 0.0481
0 7 -4 0.0475
1 -7 4 0.0359
1 7 -3 0.0558
5 0 -2 0.0988
1 -7 2 0.0434
1 7 0 0.0534
1 -7 0 0.0339
1 7 1 0.0589
0 -7 -2 0.0320
1 7 2 0.0558
0 -7 -3 0.0320
1 7 4 0.0594
1 -7 -5 0.0303
1 7 5 0.0588
5 1 -3 0.1015
1 -7 -6 0.0264
1 6 6 0.0576
1 -6 -8 0.0310
-4 1 5 0.1437
1 6 7 0.0618
0 -6 -9 0.0245

loop_
_geom_angle_atom_site_label_1
_geom_angle_atom_site_label_2
_geom_angle_atom_site_label_3
_geom_angle
_geom_angle_site_symmetry_1
_geom_angle_site_symmetry_3
_geom_angle_publ_flag
N3 N4 C10 113.84(12) . . ?
N3 N4 C1 124.44(13) . . ?
C1 N4 C10 121.55(12) . . ?
C2 N2 N1 115.12(13) . . ?
N2 N1 C1 124.61(13) . . ?
N2 N1 C3 113.95(11) . . ?
C1 N1 C3 121.29(12) . . ?
C2 N3 N4 115.45(13) . . ?
N2 C2 N3 127.03(15) . . ?
N2 C2 C17 116.52(13) . . ?
N3 C2 C17 116.46(13) . . ?
C22 C17 C2 119.94(9) . . ?
C22 C17 C18 120.0 . . ?
C18 C17 C2 120.06(9) . . ?
C17 C22 H22 120.0 . . ?
C17 C22 C21 120.0 . . ?
C21 C22 H22 120.0 . . ?
C22 C21 H21 120.0 . . ?
C22 C21 C20 120.0 . . ?
C20 C21 H21 120.0 . . ?
C21 C20 H20 120.0 . . ?
C19 C20 C21 120.0 . . ?
C19 C20 H20 120.0 . . ?
C20 C19 H19 120.0 . . ?
C18 C19 C20 120.0 . . ?
C18 C19 H19 120.0 . . ?
C17 C18 H18 120.0 . . ?
C19 C18 C17 120.0 . . ?
C19 C18 H18 120.0 . . ?
C15 C10 N4 122.32(9) . . ?
C15 C10 C11 120.0 . . ?
C11 C10 N4 117.62(9) . . ?
C10 C15 H15 120.0 . . ?
C10 C15 C14 120.0 . . ?
C14 C15 H15 120.0 . . ?
C15 C14 H14 120.0 . . ?
C13 C14 C15 120.0 . . ?
C13 C14 H14 120.0 . . ?
C14 C13 C12 120.0 . . ?
C14 C13 C16 120.55(13) . . ?
C12 C13 C16 119.45(13) . . ?
C13 C12 H12 120.0 . . ?
C11 C12 C13 120.0 . . ?
C11 C12 H12 120.0 . . ?
C10 C11 H11 120.0 . . ?
C12 C11 C10 120.0 . . ?
C12 C11 H11 120.0 . . ?
O1 C1 N4 123.36(15) . . ?
O1 C1 N1 123.33(15) . . ?
N4 C1 N1 113.31(13) . . ?
C5 C6 C7 120.0 . . ?
C5 C6 C9 120.10(13) . . ?
C7 C6 C9 119.89(13) . . ?
C6 C5 H5 120.0 . . ?
C4 C5 C6 120.0 . . ?
C4 C5 H5 120.0 . . ?
C5 C4 H4 120.0 . . ?
C5 C4 C3 120.0 . . ?
C3 C4 H4 120.0 . . ?
C4 C3 N1 121.87(8) . . ?
C4 C3 C8 120.0 . . ?
C8 C3 N1 117.98(8) . . ?
C3 C8 H8 120.0 . . ?
C7 C8 C3 120.0 . . ?
C7 C8 H8 120.0 . . ?
C6 C7 H7 120.0 . . ?
C8 C7 C6 120.0 . . ?
C8 C7 H7 120.0 . . ?
C13 C16 H16A 109.5 . . ?
C13 C16 H16B 109.5 . . ?
C13 C16 H16C 109.5 . . ?
H16A C16 H16B 109.5 . . ?
H16A C16 H16C 109.5 . . ?
H16B C16 H16C 109.5 . . ?
C6 C9 H9A 109.5 . . ?
C6 C9 H9B 109.5 . . ?
C6 C9 H9C 109.5 . . ?
H9A C9 H9B 109.5 . . ?
H9A C9 H9C 109.5 . . ?
H9B C9 H9C 109.5 . . ?

loop_
_geom_bond_atom_site_label_1
_geom_bond_atom_site_label_2
_geom_bond_distance
_geom_bond_site_symmetry_2
_geom_bond_publ_flag
O1 C1 1.2086(19) . ?
N4 N3 1.3680(18) . ?
N4 C10 1.4361(15) . ?
N4 C1 1.388(2) . ?
N2 N1 1.3719(18) . ?
N2 C2 1.327(2) . ?
N1 C1 1.389(2) . ?
N1 C3 1.4314(14) . ?
N3 C2 1.329(2) . ?
C2 C17 1.4902(17) . ?
C17 C22 1.3900 . ?
C17 C18 1.3900 . ?
C22 H22 0.9300 . ?
C22 C21 1.3900 . ?
C21 H21 0.9300 . ?
C21 C20 1.3900 . ?
C20 H20 0.9300 . ?
C20 C19 1.3900 . ?
C19 H19 0.9300 . ?
C19 C18 1.3900 . ?
C18 H18 0.9300 . ?
C10 C15 1.3900 . ?
C10 C11 1.3900 . ?
C15 H15 0.9300 . ?
C15 C14 1.3900 . ?
C14 H14 0.9300 . ?
C14 C13 1.3900 . ?
C13 C12 1.3900 . ?
C13 C16 1.522(2) . ?
C12 H12 0.9300 . ?
C12 C11 1.3900 . ?
C11 H11 0.9300 . ?
C6 C5 1.3900 . ?
C6 C7 1.3900 . ?
C6 C9 1.523(2) . ?
C5 H5 0.9300 . ?
C5 C4 1.3900 . ?
C4 H4 0.9300 . ?
C4 C3 1.3900 . ?
C3 C8 1.3900 . ?
C8 H8 0.9300 . ?
C8 C7 1.3900 . ?
C7 H7 0.9300 . ?
C16 H16A 0.9600 . ?
C16 H16B 0.9600 . ?
C16 H16C 0.9600 . ?
C9 H9A 0.9600 . ?
C9 H9B 0.9600 . ?
C9 H9C 0.9600 . ?

loop_
_geom_torsion_atom_site_label_1
_geom_torsion_atom_site_label_2
_geom_torsion_atom_site_label_3
_geom_torsion_atom_site_label_4
_geom_torsion
_geom_torsion_site_symmetry_1
_geom_torsion_site_symmetry_2
_geom_torsion_site_symmetry_3
_geom_torsion_site_symmetry_4
_geom_torsion_publ_flag
N4 N3 C2 N2 -0.3(2) . . . . ?
N4 N3 C2 C17 179.30(13) . . . . ?
N4 C10 C15 C14 -177.12(12) . . . . ?
N4 C10 C11 C12 177.25(11) . . . . ?
N2 N1 C1 O1 -179.87(17) . . . . ?
N2 N1 C1 N4 0.0(2) . . . . ?
N2 N1 C3 C4 137.24(11) . . . . ?
N2 N1 C3 C8 -38.25(15) . . . . ?
N2 C2 C17 C22 171.16(11) . . . . ?
N2 C2 C17 C18 -9.52(18) . . . . ?
N1 N2 C2 N3 -1.3(2) . . . . ?
N1 N2 C2 C17 179.06(13) . . . . ?
N1 C3 C8 C7 175.57(11) . . . . ?
N3 N4 C10 C15 143.42(11) . . . . ?
N3 N4 C10 C11 -33.76(15) . . . . ?
N3 N4 C1 O1 178.02(17) . . . . ?
N3 N4 C1 N1 -1.9(2) . . . . ?
N3 C2 C17 C22 -8.48(18) . . . . ?
N3 C2 C17 C18 170.83(11) . . . . ?
C2 N2 N1 C1 1.5(2) . . . . ?
C2 N2 N1 C3 177.05(13) . . . . ?
C2 C17 C22 C21 179.31(12) . . . . ?
C2 C17 C18 C19 -179.31(12) . . . . ?
C17 C22 C21 C20 0.0 . . . . ?
C22 C17 C18 C19 0.0 . . . . ?
C22 C21 C20 C19 0.0 . . . . ?
C21 C20 C19 C18 0.0 . . . . ?
C20 C19 C18 C17 0.0 . . . . ?
C18 C17 C22 C21 0.0 . . . . ?
C10 N4 N3 C2 177.32(13) . . . . ?
C10 N4 C1 O1 3.1(3) . . . . ?
C10 N4 C1 N1 -176.81(13) . . . . ?
C10 C15 C14 C13 0.0 . . . . ?
C15 C10 C11 C12 0.0 . . . . ?
C15 C14 C13 C12 0.0 . . . . ?
C15 C14 C13 C16 -179.84(14) . . . . ?
C14 C13 C12 C11 0.0 . . . . ?
C13 C12 C11 C10 0.0 . . . . ?
C11 C10 C15 C14 0.0 . . . . ?
C1 N4 N3 C2 2.1(2) . . . . ?
C1 N4 C10 C15 -41.16(18) . . . . ?
C1 N4 C10 C11 141.66(13) . . . . ?
C1 N1 C3 C4 -47.00(17) . . . . ?
C1 N1 C3 C8 137.51(13) . . . . ?
C6 C5 C4 C3 0.0 . . . . ?
C5 C6 C7 C8 0.0 . . . . ?
C5 C4 C3 N1 -175.40(11) . . . . ?
C5 C4 C3 C8 0.0 . . . . ?
C4 C3 C8 C7 0.0 . . . . ?
C3 N1 C1 O1 4.8(3) . . . . ?
C3 N1 C1 N4 -175.25(13) . . . . ?
C3 C8 C7 C6 0.0 . . . . ?
C7 C6 C5 C4 0.0 . . . . ?
C16 C13 C12 C11 179.84(13) . . . . ?
C9 C6 C5 C4 179.20(15) . . . . ?
C9 C6 C7 C8 -179.21(15) . . . . ?

loop_
_exptl_oxdiff_crystal_face_indexfrac_h
_exptl_oxdiff_crystal_face_indexfrac_k
_exptl_oxdiff_crystal_face_indexfrac_l
_exptl_oxdiff_crystal_face_x
_exptl_oxdiff_crystal_face_y
_exptl_oxdiff_crystal_face_z
-4.4908 -1.3393 3.7504 -0.0704 0.0390 -0.9968
-4.4392 0.2723 -4.8911 0.4746 -0.2574 -0.8417
-0.0008 2.5103 -13.5226 0.8559 -0.4654 0.2256
-0.1515 -2.5286 13.5036 -0.8490 0.4617 -0.2570
-0.0013 -3.2061 12.9542 -0.8981 0.3727 -0.2335
-4.6117 -1.0989 2.4481 0.0180 -0.0068 -0.9998
-4.3283 0.8948 -5.4853 0.5565 -0.2303 -0.7982
0.2539 3.2240 -12.9174 0.8853 -0.3674 0.2852
2.2207 -2.6312 11.5909 -0.8940 0.3707 0.2515
-4.6129 -1.0828 2.4529 0.0195 -0.0051 -0.9998
-4.2790 1.4233 -5.4189 0.6027 -0.1784 -0.7778
0.2298 3.8734 -12.2274 0.9188 -0.2729 0.2852
2.4820 -3.1628 10.5505 -0.9124 0.2706 0.3071
-0.2937 -3.8738 12.2151 -0.9150 0.2717 -0.2982
0.0694 -4.4835 11.4264 -0.9576 0.1781 -0.2266
-4.4627 -1.5625 3.7339 -0.0929 0.0179 -0.9955
-4.2673 1.8634 -4.9836 0.6254 -0.1157 -0.7716
0.1682 4.4851 -11.4174 0.9452 -0.1759 0.2752
4.7168 -0.2593 0.9217 -0.3083 0.0567 0.9496
2.0306 -4.0166 10.3455 -0.9635 0.1790 0.1991
-0.4177 -5.0321 10.4574 -0.9425 0.0749 -0.3256
-4.4813 -1.5604 3.5234 -0.0823 0.0072 -0.9966
0.1678 5.0520 -10.4825 0.9584 -0.0761 0.2752
2.1475 -4.5345 9.2604 -0.9711 0.0768 0.2260
-4.5803 -1.2087 2.7807 -0.0093 0.0004 -1.0000
0.0611 5.5750 -9.4352 0.9677 0.0247 0.2510
4.6212 1.0024 -2.4385 -0.0284 -0.0014 0.9996
2.4528 -4.8602 7.8220 -0.9536 -0.0247 0.3000
0.1830 6.0267 -8.3019 0.9544 0.1250 0.2711
2.3994 -5.3351 6.7296 -0.9480 -0.1245 0.2930
0.3223 -6.0450 8.2046 -0.9777 -0.1281 -0.1666
0.4507 6.3844 -7.1119 0.9220 0.2206 0.3183
4.6937 0.2761 -1.7668 -0.1334 -0.0327 0.9905
2.4067 -5.6965 5.4686 -0.9267 -0.2222 0.3029
-0.5085 -6.3726 7.1170 -0.9181 -0.2197 -0.3300
-4.6638 -0.5508 2.2137 0.0849 0.0308 -0.9959
0.3338 6.7398 -5.8062 0.9037 0.3193 0.2852
4.6178 0.9685 -2.5486 -0.0266 -0.0102 0.9996
2.4061 -5.9861 4.1432 -0.8952 -0.3167 0.3136
-0.6157 -6.6796 5.8612 -0.8859 -0.3129 -0.3424
0.4994 6.9746 -4.4990 0.8592 0.4090 0.3074
1.4749 -6.7776 3.5232 -0.8969 -0.4273 0.1139
0.6646 7.1324 -3.1659 0.8060 0.4930 0.3276
4.6704 0.1270 -2.3274 -0.1215 -0.0753 0.9897
1.3242 -7.0026 2.1446 -0.8489 -0.5197 0.0959
0.7261 7.2979 -0.3251 0.6907 0.6545 0.3075
0.5070 -7.3401 -0.4056 -0.7250 -0.6872 -0.0462
1.1375 7.1571 0.8483 0.6030 0.7048 0.3738
0.3956 -7.2969 -1.8670 -0.6491 -0.7591 -0.0495
1.0124 7.1106 2.3778 0.5358 0.7782 0.3277
0.2923 -7.1717 -3.3154 -0.5662 -0.8228 -0.0495
1.0201 6.9419 3.7996 0.4547 0.8359 0.3075
1.0189 -6.7029 -5.1821 -0.4733 -0.8708 0.1331
0.9925 6.7016 5.2264 0.3682 0.8870 0.2786
4.5967 0.9785 -2.8725 -0.0099 -0.0261 0.9996
0.6659 -6.5251 -6.4218 -0.3819 -0.9207 0.0804
1.2848 6.3327 6.2706 0.2701 0.9090 0.3173
1.3293 -5.7935 -7.9531 -0.2752 -0.9279 0.2514
-4.4086 0.5976 5.1272 0.0525 0.2870 -0.9565
1.4364 5.9268 7.3690 0.1731 0.9295 0.3258
0.4560 -5.7457 -8.9237 -0.1820 -0.9796 0.0858
